data_7714380
loop_
_publ_author_name
'Finke, Sebastian'
'Stammler, Anja'
'Oldengott, Jan'
'Walleck, Stephan'
'Glaser, Thorsten'

_publ_section_title
;
 Direct and Remote Control on Electronic Structures and Redox Potentials
 in \m-Oxo Diferric Complexes
;
_journal_name_full 'Dalton Transactions'
_journal_paper_doi 10.1039/D3DT02734A
_journal_year 2023
_chemical_formula_moiety 'C44 H68 Fe2 N8 O7, 2(Cl O4), 2(C3 H8 O)'
_chemical_formula_sum 'C50 H84 Cl2 Fe2 N8 O17'
_chemical_formula_weight 1251.85
_space_group_crystal_system monoclinic
_space_group_IT_number 15
_space_group_name_Hall '-C 2yc'
_space_group_name_H-M_alt 'C 1 2/c 1'
_atom_sites_solution_hydrogens mixed
_atom_sites_solution_primary dual
_atom_sites_solution_secondary difmap
_audit_creation_date 2021-01-12
_audit_creation_method
;
Olex2 1.3-alpha
(compiled 2020.11.12 svn.r5f609507 for OlexSys, GUI svn.r6226)
;
_audit_update_record
;
2023-08-17 deposited with the CCDC.	2023-11-03 downloaded from the CCDC.
;
_cell_angle_alpha 90
_cell_angle_beta 118.7610(10)
_cell_angle_gamma 90
_cell_formula_units_Z 4
_cell_length_a 25.2522(9)
_cell_length_b 15.5311(5)
_cell_length_c 16.9805(5)
_cell_measurement_reflns_used 9071
_cell_measurement_temperature 100(2)
_cell_measurement_theta_max 69.216
_cell_measurement_theta_min 3.477
_cell_volume 5838.1(3)
_computing_cell_refinement 'SAINT V8.40A (Bruker, 2019)'
_computing_data_collection 'APEX3 v2016.5-0 (Bruker AXS, 2016)'
_computing_data_reduction 'SAINT V8.40A (Bruker, 2019)'
_computing_molecular_graphics 'Olex2 1.3-alpha (Dolomanov et al., 2009)'
_computing_publication_material 'Olex2 1.3-alpha (Dolomanov et al., 2009)'
_computing_structure_refinement 'SHELXL 2018/3 (Sheldrick, 2015)'
_computing_structure_solution 'SHELXT 2018/1 (Sheldrick, 2015)'
_diffrn_ambient_temperature 100(2)
_diffrn_detector 'CCD area detector'
_diffrn_detector_area_resol_mean 7.9
_diffrn_detector_type 'Bruker APEX II area detector'
_diffrn_measured_fraction_theta_full 0.999
_diffrn_measured_fraction_theta_max 0.995
_diffrn_measurement_device '\k-geometry diffractometer'
_diffrn_measurement_device_type 'Bruker Kappa APEX Duo'
_diffrn_measurement_method '\w and \f scans'
_diffrn_radiation_monochromator 'QuazarTM Montel Multilayer optics'
_diffrn_radiation_probe x-ray
_diffrn_radiation_type CuK\a
_diffrn_radiation_wavelength 1.54178
_diffrn_reflns_av_R_equivalents 0.0324
_diffrn_reflns_av_unetI/netI 0.0174
_diffrn_reflns_Laue_measured_fraction_full 0.999
_diffrn_reflns_Laue_measured_fraction_max 0.995
_diffrn_reflns_limit_h_max 30
_diffrn_reflns_limit_h_min -30
_diffrn_reflns_limit_k_max 18
_diffrn_reflns_limit_k_min -18
_diffrn_reflns_limit_l_max 20
_diffrn_reflns_limit_l_min -20
_diffrn_reflns_number 51018
_diffrn_reflns_point_group_measured_fraction_full 0.999
_diffrn_reflns_point_group_measured_fraction_max 0.995
_diffrn_reflns_theta_full 67.679
_diffrn_reflns_theta_max 69.346
_diffrn_reflns_theta_min 3.476
_diffrn_source 'I\mS Incoatec Microfocus Source'
_diffrn_source_current 1.0
_diffrn_source_power 0.04971
_diffrn_source_type 'Bruker KAPPA APEX Duo'
_diffrn_source_voltage 49.71
_diffrn_standards_decay_% 0
_diffrn_standards_interval_count 0
_diffrn_standards_interval_time 0
_diffrn_standards_number 0
_exptl_absorpt_coefficient_mu 5.453
_exptl_absorpt_correction_T_max 0.7532
_exptl_absorpt_correction_T_min 0.5347
_exptl_absorpt_correction_type multi-scan
_exptl_absorpt_process_details
;
SADABS-2016/2 (Bruker,2016/2) was used for absorption correction.
wR2(int) was 0.0716 before and 0.0470 after correction.
The Ratio of minimum to maximum transmission is 0.7099.
The \l/2 correction factor is Not present.
;
_exptl_crystal_colour brown
_exptl_crystal_colour_primary brown
_exptl_crystal_density_diffrn 1.424
_exptl_crystal_description column
_exptl_crystal_F_000 2648
_exptl_crystal_size_max 0.31
_exptl_crystal_size_mid 0.14
_exptl_crystal_size_min 0.13
_refine_diff_density_max 0.410
_refine_diff_density_min -0.296
_refine_diff_density_rms 0.047
_refine_ls_extinction_method none
_refine_ls_goodness_of_fit_ref 1.033
_refine_ls_hydrogen_treatment mixed
_refine_ls_matrix_type full
_refine_ls_number_parameters 467
_refine_ls_number_reflns 5427
_refine_ls_number_restraints 305
_refine_ls_restrained_S_all 1.017
_refine_ls_R_factor_all 0.0298
_refine_ls_R_factor_gt 0.0293
_refine_ls_shift/su_max 0.002
_refine_ls_shift/su_mean 0.000
_refine_ls_structure_factor_coef Fsqd
_refine_ls_weighting_details 'w=1/[\s^2^(Fo^2^)+(0.0464P)^2^+6.2987P] where P=(Fo^2^+2Fc^2^)/3'
_refine_ls_weighting_scheme calc
_refine_ls_wR_factor_gt 0.0801
_refine_ls_wR_factor_ref 0.0806
_reflns_Friedel_coverage 0.000
_reflns_number_gt 5297
_reflns_number_total 5427
_reflns_threshold_expression 'I > 2\s(I)'
_cod_data_source_file d3dt02734a2.cif
_cod_data_source_block g2725
_cod_depositor_comments
;
The following automatic conversions were performed:

data item '_diffrn_radiation_probe' value 'X-ray' was changed to
'x-ray' in accordance with the
/home/data/users/saulius/crontab/automatic-downloads/rss-feeds/RSC/lib/dictionaries/cif_core.dic
dictionary named 'cif_core.dic' version 2.4.2 last updated on
2011-04-26.

Automatic conversion script
Id: cif_fix_values 8170 2020-07-09 18:12:32Z antanas 
;
_cod_database_code 7714380
_shelx_shelxl_version_number 2018/3
_shelx_space_group_comment
;
The symmetry employed for this shelxl refinement is uniquely defined
by the following loop, which should always be used as a source of
symmetry information in preference to the above space-group names.
They are only intended as comments.
;
_shelx_estimated_absorpt_t_max 0.538
_shelx_estimated_absorpt_t_min 0.283
_olex2_refinement_description
;
1. Fixed Uiso
 At 1.2 times of:
  All C(H) groups, All C(H,H) groups
 At 1.5 times of:
  All C(H,H,H) groups, All O(H) groups
2. Restrained distances
 Cl1-O14 \\sim Cl1A-O13A \\sim Cl1-O13 \\sim Cl1A-O11A \\sim Cl1-O11 \\sim
Cl1-O12 \\sim Cl1A-O12 ~
 Cl1A-O14A \\sim Cl1B-O14B \\sim Cl1B-O11B \\sim Cl1B-O12B \\sim Cl1B-O13B
 with sigma of 0.02
 O11B-O14B \\sim O13B-O12B \\sim O11B-O12B \\sim O11B-O13B \\sim O14B-O12B
\\sim O14B-O13B
 with sigma of 0.02
 O1SB-C2SB \\sim O1S-C2S
 with sigma of 0.02
 C2SB-C3SB \\sim C3S-C2S
 with sigma of 0.02
3. Uiso/Uaniso restraints and constraints
Cl1A \\sim Cl1 \\sim O11 \\sim O12 \\sim O13 \\sim O14 \\sim O11A \\sim O13A
\\sim O14A: within 2A with sigma of 0.04 and sigma for terminal atoms of 0.08
within 2A
Cl1B \\sim O14B \\sim O11B \\sim O12B \\sim O13B: within 2A with sigma of 0.02
and sigma for terminal atoms of 0.04 within 2A
Uanis(O12B) \\sim Ueq: with sigma of 0.1 and sigma for terminal atoms of 0.2
Uanis(O1S) = Uanis(O1SB)
Uanis(C2SB) = Uanis(C2S)
Uanis(C1SB) = Uanis(C1S)
Uanis(C3S) = Uanis(C3SB)
4. Rigid body (RIGU) restrains
 Cl1B, O14B, O11B, O12B, O13B, Cl1, O11, O12, O13, O14, Cl1A, O11A, O13A, O14A
 with sigma for 1-2 distances of 0.004 and sigma for 1-3 distances of 0.004
5. Others
 Sof(O1SB)=Sof(H1SB)=Sof(C1SB)=Sof(H1SA)=Sof(H1SC)=Sof(H1SD)=Sof(C2SB)=
 Sof(H2SB)=Sof(C3SB)=Sof(H3SA)=Sof(H3SB)=Sof(H3SC)=1-FVAR(1)
 Sof(O1S)=Sof(H1S)=Sof(C1S)=Sof(H1SE)=Sof(H1SF)=Sof(H1SG)=Sof(C2S)=Sof(H2S)=
 Sof(C3S)=Sof(H3SD)=Sof(H3SE)=Sof(H3SF)=FVAR(1)
 Fixed Sof: Cl1(0.65) O11(0.65) O12(0.95) O13(0.65) O14(0.65) Cl1A(0.3)
 O11A(0.3) O13A(0.3) O14A(0.3) Cl1B(0.05) O14B(0.05) O11B(0.05) O12B(0.05)
 O13B(0.05)
6.a Ternary CH refined with riding coordinates:
 C2SB(H2SB), C2S(H2S)
6.b Secondary CH2 refined with riding coordinates:
 C1(H1A,H1B), C2(H2A,H2B), C3(H3A,H3B), C5(H5A,H5B), C25(H25A,H25B)
6.c Aromatic/amide H refined with riding coordinates:
 C10(H10), C30(H30)
6.d Idealised Me refined as rotating group:
 C4(H4A,H4B,H4C), C11(H11A,H11B,H11C), C12(H12A,H12B,H12C), C13(H13A,H13B,
 H13C), C14(H14A,H14B,H14C), C15(H15A,H15B,H15C), C16(H16A,H16B,H16C),
 C1SB(H1SA,H1SC,H1SD), C3SB(H3SA,H3SB,H3SC), C1S(H1SE,H1SF,H1SG), C3S(H3SD,H3SE,
 H3SF)
6.e Idealised tetrahedral OH refined with riding coordinates:
 O1SB(H1SB)
6.f Idealised tetrahedral OH refined as rotating group:
 O1S(H1S)
;
_olex2_submission_special_instructions 'No special instructions were received'

loop_
_space_group_symop_operation_xyz
'x, y, z'
'-x, y, -z+1/2'
'x+1/2, y+1/2, z'
'-x+1/2, y+1/2, -z+1/2'
'-x, -y, -z'
'x, -y, z-1/2'
'-x+1/2, -y+1/2, -z'
'x+1/2, -y+1/2, z-1/2'

loop_
_atom_site_label
_atom_site_type_symbol
_atom_site_fract_x
_atom_site_fract_y
_atom_site_fract_z
_atom_site_U_iso_or_equiv
_atom_site_adp_type
_atom_site_occupancy
_atom_site_site_symmetry_order
_atom_site_calc_flag
_atom_site_refinement_flags_posn
_atom_site_refinement_flags_adp
_atom_site_refinement_flags_occupancy
_atom_site_disorder_assembly
_atom_site_disorder_group
Fe1 Fe 0.52572(2) 0.74779(2) 0.66781(2) 0.01453(8) Uani 1 1 d . . . . .
O1 O 0.45344(5) 0.76398(8) 0.55677(8) 0.0249(2) Uani 1 1 d . . . . .
H1 H 0.4275(13) 0.7323(17) 0.5424(18) 0.048(7) Uiso 1 1 d . . . . .
O3 O 0.500000 0.73956(9) 0.750000 0.0190(3) Uani 1 2 d S T P . .
O5 O 0.55009(5) 0.34529(7) 0.70550(8) 0.0266(2) Uani 1 1 d . . . . .
O6 O 0.67450(6) 0.80714(7) 0.45846(8) 0.0296(3) Uani 1 1 d . . . . .
N1 N 0.55994(6) 0.88570(8) 0.71736(9) 0.0199(3) Uani 1 1 d . . . . .
N2 N 0.62209(5) 0.72042(8) 0.76578(8) 0.0173(2) Uani 1 1 d . . . . .
N3 N 0.53543(5) 0.60887(8) 0.66878(8) 0.0171(2) Uani 1 1 d . . . . .
N4 N 0.57551(6) 0.76699(8) 0.59076(9) 0.0178(2) Uani 1 1 d . . . . .
C1 C 0.53454(7) 0.91656(9) 0.77510(11) 0.0229(3) Uani 1 1 d . . . . .
H1A H 0.549228 0.975684 0.796017 0.027 Uiso 1 1 calc R U . . .
H1B H 0.549018 0.879010 0.828622 0.027 Uiso 1 1 calc R U . . .
C2 C 0.62675(7) 0.87808(10) 0.77447(10) 0.0220(3) Uani 1 1 d . . . . .
H2A H 0.642092 0.927706 0.816091 0.026 Uiso 1 1 calc R U . . .
H2B H 0.646180 0.879244 0.735864 0.026 Uiso 1 1 calc R U . . .
C3 C 0.64306(6) 0.79523(10) 0.82790(10) 0.0209(3) Uani 1 1 d . . . . .
H3A H 0.687382 0.792029 0.866832 0.025 Uiso 1 1 calc R U . . .
H3B H 0.623878 0.794003 0.866822 0.025 Uiso 1 1 calc R U . . .
C4 C 0.54584(7) 0.95044(10) 0.64549(11) 0.0257(3) Uani 1 1 d . . . . .
H4A H 0.565999 0.934304 0.610691 0.039 Uiso 1 1 calc R U . . .
H4B H 0.560156 1.007206 0.672677 0.039 Uiso 1 1 calc R U . . .
H4C H 0.502076 0.952507 0.605700 0.039 Uiso 1 1 calc R U . . .
C5 C 0.62091(6) 0.64066(10) 0.81255(9) 0.0195(3) Uani 1 1 d . . . . .
H5A H 0.605370 0.653436 0.854834 0.023 Uiso 1 1 calc R U . . .
H5B H 0.662337 0.617339 0.847407 0.023 Uiso 1 1 calc R U . . .
C6 C 0.58077(6) 0.57520(9) 0.74421(9) 0.0175(3) Uani 1 1 d . . . . .
C7 C 0.58863(7) 0.48692(10) 0.75988(10) 0.0202(3) Uani 1 1 d . . . . .
C8 C 0.54629(7) 0.43303(9) 0.69360(10) 0.0200(3) Uani 1 1 d . . . . .
C9 C 0.49789(7) 0.46681(10) 0.61624(10) 0.0208(3) Uani 1 1 d . . . . .
C10 C 0.49502(6) 0.55549(10) 0.60706(10) 0.0197(3) Uani 1 1 d . . . . .
H10 H 0.462828 0.579742 0.554417 0.024 Uiso 1 1 calc R U . . .
C11 C 0.64065(8) 0.45127(11) 0.84400(11) 0.0298(4) Uani 1 1 d . . . . .
H11A H 0.633045 0.390526 0.850637 0.045 Uiso 1 1 calc R U . . .
H11B H 0.644807 0.483747 0.896161 0.045 Uiso 1 1 calc R U . . .
H11C H 0.677954 0.456329 0.839968 0.045 Uiso 1 1 calc R U . . .
C12 C 0.59143(8) 0.30490(11) 0.68092(13) 0.0324(4) Uani 1 1 d . . . . .
H12A H 0.576305 0.311527 0.616196 0.049 Uiso 1 1 calc R U . . .
H12B H 0.594901 0.243534 0.696037 0.049 Uiso 1 1 calc R U . . .
H12C H 0.631206 0.332186 0.713811 0.049 Uiso 1 1 calc R U . . .
C13 C 0.45088(8) 0.41003(11) 0.54568(12) 0.0306(4) Uani 1 1 d . . . . .
H13A H 0.469736 0.374005 0.518666 0.046 Uiso 1 1 calc R U . . .
H13B H 0.419448 0.445819 0.499109 0.046 Uiso 1 1 calc R U . . .
H13C H 0.432780 0.373208 0.573219 0.046 Uiso 1 1 calc R U . . .
C14 C 0.73686(8) 0.73947(13) 0.63892(13) 0.0336(4) Uani 1 1 d . . . . .
H14A H 0.754468 0.751063 0.599639 0.050 Uiso 1 1 calc R U . . .
H14B H 0.741844 0.678364 0.655335 0.050 Uiso 1 1 calc R U . . .
H14C H 0.757366 0.774591 0.693391 0.050 Uiso 1 1 calc R U . . .
C15 C 0.69893(11) 0.89292(14) 0.46996(17) 0.0506(6) Uani 1 1 d . . . . .
H15A H 0.718747 0.899948 0.432939 0.076 Uiso 1 1 calc R U . . .
H15B H 0.728458 0.902107 0.533258 0.076 Uiso 1 1 calc R U . . .
H15C H 0.666181 0.935039 0.451502 0.076 Uiso 1 1 calc R U . . .
C16 C 0.54764(8) 0.83798(11) 0.36156(11) 0.0317(4) Uani 1 1 d . . . . .
H16A H 0.570028 0.884324 0.351461 0.048 Uiso 1 1 calc R U . . .
H16B H 0.507021 0.858303 0.345983 0.048 Uiso 1 1 calc R U . . .
H16C H 0.544581 0.788424 0.323875 0.048 Uiso 1 1 calc R U . . .
C25 C 0.66036(6) 0.70727(10) 0.72240(10) 0.0203(3) Uani 1 1 d . . . . .
H25A H 0.665227 0.644706 0.716673 0.024 Uiso 1 1 calc R U . . .
H25B H 0.700933 0.731721 0.761511 0.024 Uiso 1 1 calc R U . . .
C26 C 0.63452(7) 0.74817(8) 0.63086(11) 0.0183(3) Uani 1 1 d . . . . .
C27 C 0.67071(7) 0.76154(10) 0.59040(11) 0.0220(3) Uani 1 1 d . . . . .
C28 C 0.64228(7) 0.79446(10) 0.50353(11) 0.0226(3) Uani 1 1 d . . . . .
C29 C 0.58034(7) 0.81171(9) 0.45894(10) 0.0220(3) Uani 1 1 d . . . . .
C30 C 0.54945(7) 0.79802(9) 0.50619(10) 0.0207(3) Uani 1 1 d . . . . .
H30 H 0.507545 0.811138 0.477635 0.025 Uiso 1 1 calc R U . . .
Cl1 Cl 0.69427(14) 0.4188(2) 0.6023(2) 0.0249(5) Uani 0.65 1 d D U P A 1
O11 O 0.7261(5) 0.3547(8) 0.6703(7) 0.0333(17) Uani 0.65 1 d D U P A 1
O12 O 0.64538(6) 0.37793(11) 0.52641(10) 0.0448(4) Uani 0.95 1 d D U P . .
O13 O 0.66650(15) 0.4794(2) 0.6368(2) 0.0490(8) Uani 0.65 1 d D U P A 1
O14 O 0.73421(19) 0.4617(3) 0.5794(3) 0.0509(10) Uani 0.65 1 d D U P A 1
Cl1A Cl 0.6973(3) 0.4216(6) 0.5943(5) 0.049(2) Uani 0.3 1 d D U P A 2
O11A O 0.7293(12) 0.3732(18) 0.6756(15) 0.040(5) Uani 0.3 1 d D U P A 2
O13A O 0.6847(4) 0.5051(5) 0.6158(5) 0.069(2) Uani 0.3 1 d D U P A 2
O14A O 0.7352(4) 0.4301(6) 0.5523(6) 0.050(2) Uani 0.3 1 d D U P A 2
O1SB O 0.9042(5) 0.5712(9) 0.9929(11) 0.0454(5) Uani 0.105(2) 1 d D . P B 2
H1SB H 0.919348 0.618968 1.015966 0.068 Uiso 0.105(2) 1 calc R U P B 2
C1SB C 0.8186(10) 0.5044(16) 0.8785(16) 0.0486(6) Uani 0.105(2) 1 d . . P B 2
H1SA H 0.828390 0.507926 0.829398 0.073 Uiso 0.105(2) 1 calc R U P B 2
H1SC H 0.774599 0.502890 0.853704 0.073 Uiso 0.105(2) 1 calc R U P B 2
H1SD H 0.836250 0.451856 0.913425 0.073 Uiso 0.105(2) 1 calc R U P B 2
C2SB C 0.8435(6) 0.5806(12) 0.9377(12) 0.0365(5) Uani 0.105(2) 1 d D . P B 2
H2SB H 0.840863 0.627321 0.895498 0.044 Uiso 0.105(2) 1 calc R U P B 2
C3SB C 0.7821(8) 0.5918(16) 0.9436(14) 0.0444(6) Uani 0.105(2) 1 d D . P B 2
H3SA H 0.789810 0.577652 1.004488 0.067 Uiso 0.105(2) 1 calc R U P B 2
H3SB H 0.751121 0.553079 0.900430 0.067 Uiso 0.105(2) 1 calc R U P B 2
H3SC H 0.768104 0.651488 0.929621 0.067 Uiso 0.105(2) 1 calc R U P B 2
O1S O 0.90015(6) 0.60642(11) 0.93436(13) 0.0454(5) Uani 0.895(2) 1 d D . P B 1
H1S H 0.915894 0.645506 0.972968 0.068 Uiso 0.895(2) 1 calc R U P B 1
C1S C 0.80862(10) 0.54196(17) 0.82616(18) 0.0486(6) Uani 0.895(2) 1 d . . P B 1
H1SE H 0.819210 0.490593 0.864283 0.073 Uiso 0.895(2) 1 calc R U P B 1
H1SF H 0.824270 0.536165 0.783634 0.073 Uiso 0.895(2) 1 calc R U P B 1
H1SG H 0.764580 0.548141 0.792952 0.073 Uiso 0.895(2) 1 calc R U P B 1
C2S C 0.83588(9) 0.62007(14) 0.88379(15) 0.0365(5) Uani 0.895(2) 1 d D . P B 1
H2S H 0.827978 0.671246 0.843915 0.044 Uiso 0.895(2) 1 calc R U P B 1
C3S C 0.80962(10) 0.63694(18) 0.94556(15) 0.0444(6) Uani 0.895(2) 1 d D . P B 1
H3SD H 0.765431 0.637496 0.910585 0.067 Uiso 0.895(2) 1 calc R U P B 1
H3SE H 0.823886 0.692812 0.975104 0.067 Uiso 0.895(2) 1 calc R U P B 1
H3SF H 0.822504 0.591479 0.991104 0.067 Uiso 0.895(2) 1 calc R U P B 1
Cl1B Cl 0.7094(4) 0.4595(7) 0.6480(8) 0.0357(19) Uani 0.05 1 d D U P C 3
O14B O 0.7522(12) 0.5095(18) 0.637(3) 0.073(9) Uani 0.05 1 d D U P C 3
O11B O 0.7380(15) 0.3882(17) 0.707(2) 0.055(11) Uani 0.05 1 d D U P C 3
O12B O 0.6647(15) 0.425(2) 0.5608(17) 0.109(15) Uani 0.05 1 d D U P C 3
O13B O 0.6775(14) 0.5105(19) 0.682(2) 0.067(8) Uani 0.05 1 d D U P C 3

loop_
_atom_site_aniso_label
_atom_site_aniso_U_11
_atom_site_aniso_U_22
_atom_site_aniso_U_33
_atom_site_aniso_U_23
_atom_site_aniso_U_13
_atom_site_aniso_U_12
Fe1 0.01149(13) 0.01459(13) 0.01795(13) -0.00095(8) 0.00743(10) -0.00063(7)
O1 0.0157(5) 0.0272(6) 0.0266(6) 0.0055(5) 0.0061(5) -0.0017(5)
O3 0.0186(7) 0.0163(7) 0.0261(8) 0.000 0.0140(7) 0.000
O5 0.0265(6) 0.0156(5) 0.0439(7) 0.0020(5) 0.0220(5) 0.0029(4)
O6 0.0377(6) 0.0289(6) 0.0358(6) -0.0040(5) 0.0286(5) -0.0068(5)
N1 0.0201(6) 0.0165(6) 0.0285(7) -0.0016(5) 0.0161(5) -0.0029(5)
N2 0.0144(6) 0.0200(6) 0.0177(6) -0.0031(5) 0.0079(5) -0.0018(5)
N3 0.0155(5) 0.0170(6) 0.0188(6) -0.0013(4) 0.0082(5) 0.0013(5)
N4 0.0164(6) 0.0174(5) 0.0208(6) -0.0026(5) 0.0099(5) -0.0010(5)
C1 0.0266(8) 0.0161(7) 0.0337(8) -0.0051(6) 0.0206(7) -0.0034(6)
C2 0.0184(7) 0.0220(7) 0.0292(8) -0.0082(6) 0.0144(6) -0.0073(6)
C3 0.0157(7) 0.0256(8) 0.0207(7) -0.0076(6) 0.0081(6) -0.0054(6)
C4 0.0295(8) 0.0178(7) 0.0370(9) 0.0022(6) 0.0217(7) -0.0017(6)
C5 0.0169(7) 0.0218(7) 0.0175(7) 0.0007(6) 0.0063(6) 0.0009(6)
C6 0.0147(6) 0.0216(7) 0.0176(7) -0.0008(5) 0.0089(6) 0.0008(5)
C7 0.0190(7) 0.0225(7) 0.0225(7) 0.0024(6) 0.0128(6) 0.0027(6)
C8 0.0205(7) 0.0173(7) 0.0294(8) 0.0003(6) 0.0176(6) 0.0018(6)
C9 0.0193(7) 0.0201(7) 0.0260(7) -0.0052(6) 0.0133(6) -0.0013(6)
C10 0.0167(7) 0.0207(7) 0.0193(7) -0.0033(6) 0.0067(6) 0.0011(6)
C11 0.0285(8) 0.0266(8) 0.0283(8) 0.0071(7) 0.0090(7) 0.0046(7)
C12 0.0299(9) 0.0229(8) 0.0487(10) -0.0027(7) 0.0224(8) 0.0056(7)
C13 0.0262(8) 0.0216(8) 0.0374(9) -0.0094(7) 0.0101(7) -0.0028(6)
C14 0.0198(8) 0.0551(12) 0.0320(9) -0.0037(8) 0.0173(8) -0.0001(7)
C15 0.0683(15) 0.0405(11) 0.0689(14) -0.0141(10) 0.0538(13) -0.0251(10)
C16 0.0412(10) 0.0283(9) 0.0297(9) 0.0085(7) 0.0202(8) 0.0042(7)
C25 0.0138(6) 0.0260(8) 0.0218(7) -0.0024(6) 0.0094(6) 0.0005(6)
C26 0.0162(7) 0.0189(8) 0.0208(8) -0.0056(5) 0.0097(6) -0.0025(5)
C27 0.0199(8) 0.0239(7) 0.0253(8) -0.0067(6) 0.0134(7) -0.0037(6)
C28 0.0293(8) 0.0178(7) 0.0285(8) -0.0066(6) 0.0201(7) -0.0062(6)
C29 0.0298(8) 0.0149(7) 0.0240(7) -0.0012(6) 0.0150(6) -0.0017(6)
C30 0.0210(7) 0.0177(7) 0.0228(7) -0.0011(5) 0.0099(6) 0.0004(5)
Cl1 0.0139(8) 0.0292(9) 0.0272(8) 0.0074(6) 0.0064(7) -0.0007(6)
O11 0.026(2) 0.036(4) 0.036(2) 0.015(2) 0.014(2) 0.009(3)
O12 0.0291(7) 0.0546(9) 0.0356(8) -0.0020(7) 0.0034(6) -0.0105(7)
O13 0.0447(18) 0.0466(18) 0.0483(17) 0.0006(13) 0.0164(13) 0.0159(13)
O14 0.0369(15) 0.061(3) 0.054(2) 0.0175(16) 0.0211(15) -0.0196(17)
Cl1A 0.030(3) 0.042(3) 0.042(3) 0.0083(19) -0.0084(18) 0.009(2)
O11A 0.031(5) 0.041(11) 0.033(4) 0.011(5) 0.002(3) 0.001(5)
O13A 0.055(5) 0.046(4) 0.061(5) -0.010(3) -0.007(3) 0.022(4)
O14A 0.025(3) 0.068(6) 0.050(5) 0.029(4) 0.012(3) 0.004(3)
O1SB 0.0238(7) 0.0434(9) 0.0634(11) -0.0290(8) 0.0166(7) -0.0041(6)
C1SB 0.0310(11) 0.0509(15) 0.0528(15) -0.0174(12) 0.0113(11) 0.0031(10)
C2SB 0.0265(10) 0.0380(11) 0.0389(11) -0.0060(9) 0.0109(9) 0.0012(8)
C3SB 0.0268(11) 0.0639(15) 0.0381(11) -0.0147(11) 0.0121(9) -0.0052(10)
O1S 0.0238(7) 0.0434(9) 0.0634(11) -0.0290(8) 0.0166(7) -0.0041(6)
C1S 0.0310(11) 0.0509(15) 0.0528(15) -0.0174(12) 0.0113(11) 0.0031(10)
C2S 0.0265(10) 0.0380(11) 0.0389(11) -0.0060(9) 0.0109(9) 0.0012(8)
C3S 0.0268(11) 0.0639(15) 0.0381(11) -0.0147(11) 0.0121(9) -0.0052(10)
Cl1B 0.038(5) 0.019(4) 0.064(6) -0.011(5) 0.035(5) -0.003(4)
O14B 0.056(15) 0.049(16) 0.12(3) 0.036(17) 0.045(16) 0.018(13)
O11B 0.022(15) 0.046(17) 0.10(2) 0.020(18) 0.028(16) 0.002(13)
O12B 0.09(2) 0.09(2) 0.086(18) -0.044(19) -0.01(2) 0.024(18)
O13B 0.072(19) 0.062(18) 0.072(19) 0.000(15) 0.039(17) 0.020(16)

loop_
_atom_type_symbol
_atom_type_description
_atom_type_scat_dispersion_real
_atom_type_scat_dispersion_imag
_atom_type_scat_source
C C 0.0181 0.0091 'International Tables Vol C Tables 4.2.6.8 and 6.1.1.4'
H H 0.0000 0.0000 'International Tables Vol C Tables 4.2.6.8 and 6.1.1.4'
Cl Cl 0.3639 0.7018 'International Tables Vol C Tables 4.2.6.8 and 6.1.1.4'
Fe Fe -1.1336 3.1974 'International Tables Vol C Tables 4.2.6.8 and 6.1.1.4'
N N 0.0311 0.0180 'International Tables Vol C Tables 4.2.6.8 and 6.1.1.4'
O O 0.0492 0.0322 'International Tables Vol C Tables 4.2.6.8 and 6.1.1.4'

loop_
_exptl_crystal_face_index_h
_exptl_crystal_face_index_k
_exptl_crystal_face_index_l
_exptl_crystal_face_perp_dist
1.00 0.00 0.00 0.0250
-1.00 0.00 0.00 0.0710
0.00 0.00 1.00 0.1280
0.00 0.00 -1.00 0.1350
0.00 -1.00 0.00 0.0380
0.00 1.00 0.00 0.0630
-2.00 0.00 1.00 0.1270
2.00 0.00 -1.00 0.0830
-1.00 -1.00 0.00 0.0420
1.00 -2.00 -1.00 0.0530
-1.00 2.00 1.00 0.1080
0.00 -1.00 -1.00 0.0630

loop_
_geom_angle_atom_site_label_1
_geom_angle_atom_site_label_2
_geom_angle_atom_site_label_3
_geom_angle
_geom_angle_site_symmetry_1
_geom_angle_site_symmetry_3
_geom_angle_publ_flag
O1 Fe1 Fe1 103.63(4) . 2_656 ?
O1 Fe1 N1 104.48(5) . . ?
O1 Fe1 N2 160.76(5) . . ?
O1 Fe1 N3 100.92(5) . . ?
O1 Fe1 N4 86.78(5) . . ?
O3 Fe1 Fe1 4.06(4) . 2_656 ?
O3 Fe1 O1 104.15(4) . . ?
O3 Fe1 N1 89.70(5) . . ?
O3 Fe1 N2 94.54(3) . . ?
O3 Fe1 N3 90.29(5) . . ?
O3 Fe1 N4 167.99(4) . . ?
N1 Fe1 Fe1 85.93(3) . 2_656 ?
N2 Fe1 Fe1 95.33(3) . 2_656 ?
N2 Fe1 N1 79.77(5) . . ?
N3 Fe1 Fe1 94.34(3) . 2_656 ?
N3 Fe1 N1 153.80(5) . . ?
N3 Fe1 N2 74.11(5) . . ?
N3 Fe1 N4 92.52(5) . . ?
N4 Fe1 Fe1 166.19(3) . 2_656 ?
N4 Fe1 N1 82.64(4) . . ?
N4 Fe1 N2 75.05(5) . . ?
Fe1 O1 H1 120(2) . . ?
Fe1 O3 Fe1 171.87(9) 2_656 . ?
C8 O5 C12 113.45(12) . . ?
C28 O6 C15 112.75(13) . . ?
C1 N1 Fe1 109.55(8) . . ?
C1 N1 C2 107.99(12) . . ?
C1 N1 C4 108.34(12) . . ?
C2 N1 Fe1 105.72(9) . . ?
C4 N1 Fe1 115.34(9) . . ?
C4 N1 C2 109.67(12) . . ?
C3 N2 Fe1 105.60(9) . . ?
C5 N2 Fe1 105.27(8) . . ?
C5 N2 C3 111.48(11) . . ?
C5 N2 C25 109.70(11) . . ?
C25 N2 Fe1 113.17(8) . . ?
C25 N2 C3 111.42(11) . . ?
C6 N3 Fe1 115.74(9) . . ?
C10 N3 Fe1 124.61(10) . . ?
C10 N3 C6 118.84(12) . . ?
C26 N4 Fe1 118.45(10) . . ?
C26 N4 C30 118.24(13) . . ?
C30 N4 Fe1 123.30(10) . . ?
N1 C1 C1 111.78(15) . 2_656 ?
N1 C1 H1A 109.3 . . ?
N1 C1 H1B 109.3 . . ?
C1 C1 H1A 109.3 2_656 . ?
C1 C1 H1B 109.3 2_656 . ?
H1A C1 H1B 107.9 . . ?
N1 C2 H2A 109.5 . . ?
N1 C2 H2B 109.5 . . ?
N1 C2 C3 110.71(12) . . ?
H2A C2 H2B 108.1 . . ?
C3 C2 H2A 109.5 . . ?
C3 C2 H2B 109.5 . . ?
N2 C3 C2 109.78(12) . . ?
N2 C3 H3A 109.7 . . ?
N2 C3 H3B 109.7 . . ?
C2 C3 H3A 109.7 . . ?
C2 C3 H3B 109.7 . . ?
H3A C3 H3B 108.2 . . ?
N1 C4 H4A 109.5 . . ?
N1 C4 H4B 109.5 . . ?
N1 C4 H4C 109.5 . . ?
H4A C4 H4B 109.5 . . ?
H4A C4 H4C 109.5 . . ?
H4B C4 H4C 109.5 . . ?
N2 C5 H5A 109.8 . . ?
N2 C5 H5B 109.8 . . ?
N2 C5 C6 109.33(11) . . ?
H5A C5 H5B 108.3 . . ?
C6 C5 H5A 109.8 . . ?
C6 C5 H5B 109.8 . . ?
N3 C6 C5 114.78(12) . . ?
N3 C6 C7 122.80(13) . . ?
C7 C6 C5 122.37(13) . . ?
C6 C7 C8 116.90(13) . . ?
C6 C7 C11 121.50(14) . . ?
C8 C7 C11 121.60(14) . . ?
O5 C8 C7 120.22(14) . . ?
O5 C8 C9 118.59(14) . . ?
C9 C8 C7 121.12(14) . . ?
C8 C9 C13 121.88(14) . . ?
C10 C9 C8 117.03(14) . . ?
C10 C9 C13 121.08(14) . . ?
N3 C10 C9 123.25(14) . . ?
N3 C10 H10 118.4 . . ?
C9 C10 H10 118.4 . . ?
C7 C11 H11A 109.5 . . ?
C7 C11 H11B 109.5 . . ?
C7 C11 H11C 109.5 . . ?
H11A C11 H11B 109.5 . . ?
H11A C11 H11C 109.5 . . ?
H11B C11 H11C 109.5 . . ?
O5 C12 H12A 109.5 . . ?
O5 C12 H12B 109.5 . . ?
O5 C12 H12C 109.5 . . ?
H12A C12 H12B 109.5 . . ?
H12A C12 H12C 109.5 . . ?
H12B C12 H12C 109.5 . . ?
C9 C13 H13A 109.5 . . ?
C9 C13 H13B 109.5 . . ?
C9 C13 H13C 109.5 . . ?
H13A C13 H13B 109.5 . . ?
H13A C13 H13C 109.5 . . ?
H13B C13 H13C 109.5 . . ?
H14A C14 H14B 109.5 . . ?
H14A C14 H14C 109.5 . . ?
H14B C14 H14C 109.5 . . ?
C27 C14 H14A 109.5 . . ?
C27 C14 H14B 109.5 . . ?
C27 C14 H14C 109.5 . . ?
O6 C15 H15A 109.5 . . ?
O6 C15 H15B 109.5 . . ?
O6 C15 H15C 109.5 . . ?
H15A C15 H15B 109.5 . . ?
H15A C15 H15C 109.5 . . ?
H15B C15 H15C 109.5 . . ?
H16A C16 H16B 109.5 . . ?
H16A C16 H16C 109.5 . . ?
H16B C16 H16C 109.5 . . ?
C29 C16 H16A 109.5 . . ?
C29 C16 H16B 109.5 . . ?
C29 C16 H16C 109.5 . . ?
N2 C25 H25A 109.0 . . ?
N2 C25 H25B 109.0 . . ?
N2 C25 C26 113.06(12) . . ?
H25A C25 H25B 107.8 . . ?
C26 C25 H25A 109.0 . . ?
C26 C25 H25B 109.0 . . ?
N4 C26 C25 116.13(13) . . ?
N4 C26 C27 123.25(15) . . ?
C27 C26 C25 120.57(14) . . ?
C26 C27 C14 120.88(15) . . ?
C28 C27 C14 122.36(15) . . ?
C28 C27 C26 116.74(15) . . ?
O6 C28 C27 120.14(14) . . ?
O6 C28 C29 118.66(14) . . ?
C27 C28 C29 121.15(14) . . ?
C28 C29 C16 121.76(14) . . ?
C30 C29 C16 121.06(15) . . ?
C30 C29 C28 117.04(14) . . ?
N4 C30 C29 123.52(14) . . ?
N4 C30 H30 118.2 . . ?
C29 C30 H30 118.2 . . ?
O11 Cl1 O13 108.4(5) . . ?
O12 Cl1 O11 108.7(6) . . ?
O12 Cl1 O13 106.0(3) . . ?
O14 Cl1 O11 110.5(5) . . ?
O14 Cl1 O12 112.4(3) . . ?
O14 Cl1 O13 110.7(3) . . ?
O12 Cl1A O14A 102.3(6) . . ?
O11A Cl1A O12 113.6(14) . . ?
O11A Cl1A O14A 108.8(13) . . ?
O13A Cl1A O12 114.1(6) . . ?
O13A Cl1A O11A 108.9(14) . . ?
O13A Cl1A O14A 108.9(8) . . ?
C2SB O1SB H1SB 109.5 . . ?
H1SA C1SB H1SC 109.5 . . ?
H1SA C1SB H1SD 109.5 . . ?
H1SC C1SB H1SD 109.5 . . ?
C2SB C1SB H1SA 109.5 . . ?
C2SB C1SB H1SC 109.5 . . ?
C2SB C1SB H1SD 109.5 . . ?
O1SB C2SB C1SB 110.4(15) . . ?
O1SB C2SB H2SB 103.5 . . ?
O1SB C2SB C3SB 140.0(17) . . ?
C1SB C2SB H2SB 103.5 . . ?
C1SB C2SB C3SB 91.2(14) . . ?
C3SB C2SB H2SB 103.5 . . ?
C2SB C3SB H3SA 109.5 . . ?
C2SB C3SB H3SB 109.5 . . ?
C2SB C3SB H3SC 109.5 . . ?
H3SA C3SB H3SB 109.5 . . ?
H3SA C3SB H3SC 109.5 . . ?
H3SB C3SB H3SC 109.5 . . ?
C2S O1S H1S 109.5 . . ?
H1SE C1S H1SF 109.5 . . ?
H1SE C1S H1SG 109.5 . . ?
H1SF C1S H1SG 109.5 . . ?
C2S C1S H1SE 109.5 . . ?
C2S C1S H1SF 109.5 . . ?
C2S C1S H1SG 109.5 . . ?
O1S C2S C1S 107.54(17) . . ?
O1S C2S H2S 108.7 . . ?
O1S C2S C3S 110.91(18) . . ?
C1S C2S H2S 108.7 . . ?
C1S C2S C3S 112.1(2) . . ?
C3S C2S H2S 108.7 . . ?
C2S C3S H3SD 109.5 . . ?
C2S C3S H3SE 109.5 . . ?
C2S C3S H3SF 109.5 . . ?
H3SD C3S H3SE 109.5 . . ?
H3SD C3S H3SF 109.5 . . ?
H3SE C3S H3SF 109.5 . . ?
O14B Cl1B O11B 111.0(11) . . ?
O14B Cl1B O12B 109.3(11) . . ?
O14B Cl1B O13B 111.3(11) . . ?
O11B Cl1B O12B 107.8(11) . . ?
O13B Cl1B O11B 110.0(11) . . ?
O13B Cl1B O12B 107.3(11) . . ?

loop_
_geom_bond_atom_site_label_1
_geom_bond_atom_site_label_2
_geom_bond_distance
_geom_bond_site_symmetry_2
_geom_bond_publ_flag
Fe1 Fe1 3.6011(4) 2_656 ?
Fe1 O1 1.9074(12) . ?
Fe1 O3 1.8051(2) . ?
Fe1 N1 2.3115(12) . ?
Fe1 N2 2.2303(12) . ?
Fe1 N3 2.1707(12) . ?
Fe1 N4 2.2281(13) . ?
O1 H1 0.76(3) . ?
O5 C8 1.3741(18) . ?
O5 C12 1.4412(19) . ?
O6 C15 1.442(2) . ?
O6 C28 1.3730(18) . ?
N1 C1 1.4857(18) . ?
N1 C2 1.4920(19) . ?
N1 C4 1.486(2) . ?
N2 C3 1.4851(18) . ?
N2 C5 1.4795(19) . ?
N2 C25 1.4844(18) . ?
N3 C6 1.3467(19) . ?
N3 C10 1.3408(19) . ?
N4 C26 1.339(2) . ?
N4 C30 1.348(2) . ?
C1 C1 1.529(3) 2_656 ?
C1 H1A 0.9900 . ?
C1 H1B 0.9900 . ?
C2 H2A 0.9900 . ?
C2 H2B 0.9900 . ?
C2 C3 1.513(2) . ?
C3 H3A 0.9900 . ?
C3 H3B 0.9900 . ?
C4 H4A 0.9800 . ?
C4 H4B 0.9800 . ?
C4 H4C 0.9800 . ?
C5 H5A 0.9900 . ?
C5 H5B 0.9900 . ?
C5 C6 1.508(2) . ?
C6 C7 1.393(2) . ?
C7 C8 1.397(2) . ?
C7 C11 1.506(2) . ?
C8 C9 1.396(2) . ?
C9 C10 1.384(2) . ?
C9 C13 1.501(2) . ?
C10 H10 0.9500 . ?
C11 H11A 0.9800 . ?
C11 H11B 0.9800 . ?
C11 H11C 0.9800 . ?
C12 H12A 0.9800 . ?
C12 H12B 0.9800 . ?
C12 H12C 0.9800 . ?
C13 H13A 0.9800 . ?
C13 H13B 0.9800 . ?
C13 H13C 0.9800 . ?
C14 H14A 0.9800 . ?
C14 H14B 0.9800 . ?
C14 H14C 0.9800 . ?
C14 C27 1.504(2) . ?
C15 H15A 0.9800 . ?
C15 H15B 0.9800 . ?
C15 H15C 0.9800 . ?
C16 H16A 0.9800 . ?
C16 H16B 0.9800 . ?
C16 H16C 0.9800 . ?
C16 C29 1.506(2) . ?
C25 H25A 0.9900 . ?
C25 H25B 0.9900 . ?
C25 C26 1.506(2) . ?
C26 C27 1.398(2) . ?
C27 C28 1.391(2) . ?
C28 C29 1.397(2) . ?
C29 C30 1.378(2) . ?
C30 H30 0.9500 . ?
Cl1 O11 1.441(6) . ?
Cl1 O12 1.434(4) . ?
Cl1 O13 1.454(4) . ?
Cl1 O14 1.411(4) . ?
O12 Cl1A 1.432(8) . ?
Cl1A O11A 1.432(13) . ?
Cl1A O13A 1.424(10) . ?
Cl1A O14A 1.448(9) . ?
O1SB H1SB 0.8400 . ?
O1SB C2SB 1.368(15) . ?
C1SB H1SA 0.9800 . ?
C1SB H1SC 0.9800 . ?
C1SB H1SD 0.9800 . ?
C1SB C2SB 1.48(3) . ?
C2SB H2SB 1.0000 . ?
C2SB C3SB 1.609(16) . ?
C3SB H3SA 0.9800 . ?
C3SB H3SB 0.9800 . ?
C3SB H3SC 0.9800 . ?
O1S H1S 0.8400 . ?
O1S C2S 1.440(2) . ?
C1S H1SE 0.9800 . ?
C1S H1SF 0.9800 . ?
C1S H1SG 0.9800 . ?
C1S C2S 1.502(3) . ?
C2S H2S 1.0000 . ?
C2S C3S 1.509(3) . ?
C3S H3SD 0.9800 . ?
C3S H3SE 0.9800 . ?
C3S H3SF 0.9800 . ?
Cl1B O14B 1.417(14) . ?
Cl1B O11B 1.432(15) . ?
Cl1B O12B 1.466(15) . ?
Cl1B O13B 1.430(14) . ?

loop_
_geom_torsion_atom_site_label_1
_geom_torsion_atom_site_label_2
_geom_torsion_atom_site_label_3
_geom_torsion_atom_site_label_4
_geom_torsion
_geom_torsion_site_symmetry_1
_geom_torsion_site_symmetry_2
_geom_torsion_site_symmetry_3
_geom_torsion_site_symmetry_4
_geom_torsion_publ_flag
Fe1 N1 C1 C1 -58.78(10) . . . 2_656 ?
Fe1 N1 C2 C3 -36.97(13) . . . . ?
Fe1 N2 C3 C2 -49.81(12) . . . . ?
Fe1 N2 C5 C6 47.02(12) . . . . ?
Fe1 N2 C25 C26 22.84(15) . . . . ?
Fe1 N3 C6 C5 -5.21(15) . . . . ?
Fe1 N3 C6 C7 172.14(11) . . . . ?
Fe1 N3 C10 C9 -170.16(11) . . . . ?
Fe1 N4 C26 C25 5.72(16) . . . . ?
Fe1 N4 C26 C27 -176.90(11) . . . . ?
Fe1 N4 C30 C29 178.58(11) . . . . ?
O5 C8 C9 C10 179.10(13) . . . . ?
O5 C8 C9 C13 -1.0(2) . . . . ?
O6 C28 C29 C16 4.1(2) . . . . ?
O6 C28 C29 C30 179.82(13) . . . . ?
N1 C2 C3 N2 61.17(15) . . . . ?
N2 C5 C6 N3 -29.36(16) . . . . ?
N2 C5 C6 C7 153.28(13) . . . . ?
N2 C25 C26 N4 -18.98(18) . . . . ?
N2 C25 C26 C27 163.56(13) . . . . ?
N3 C6 C7 C8 -0.9(2) . . . . ?
N3 C6 C7 C11 178.58(13) . . . . ?
N4 C26 C27 C14 179.75(14) . . . . ?
N4 C26 C27 C28 -1.3(2) . . . . ?
C1 N1 C2 C3 80.22(14) . . . . ?
C2 N1 C1 C1 -173.46(9) . . . 2_656 ?
C3 N2 C5 C6 161.04(11) . . . . ?
C3 N2 C25 C26 -95.98(14) . . . . ?
C4 N1 C1 C1 67.82(12) . . . 2_656 ?
C4 N1 C2 C3 -161.91(12) . . . . ?
C5 N2 C3 C2 -163.63(11) . . . . ?
C5 N2 C25 C26 140.07(12) . . . . ?
C5 C6 C7 C8 176.22(12) . . . . ?
C5 C6 C7 C11 -4.3(2) . . . . ?
C6 N3 C10 C9 -0.9(2) . . . . ?
C6 C7 C8 O5 -178.11(12) . . . . ?
C6 C7 C8 C9 -1.1(2) . . . . ?
C7 C8 C9 C10 2.1(2) . . . . ?
C7 C8 C9 C13 -178.04(14) . . . . ?
C8 C9 C10 N3 -1.1(2) . . . . ?
C10 N3 C6 C5 -175.42(12) . . . . ?
C10 N3 C6 C7 1.9(2) . . . . ?
C11 C7 C8 O5 2.4(2) . . . . ?
C11 C7 C8 C9 179.37(14) . . . . ?
C12 O5 C8 C7 -83.74(17) . . . . ?
C12 O5 C8 C9 99.20(16) . . . . ?
C13 C9 C10 N3 179.04(14) . . . . ?
C14 C27 C28 O6 0.7(2) . . . . ?
C14 C27 C28 C29 177.84(15) . . . . ?
C15 O6 C28 C27 -92.4(2) . . . . ?
C15 O6 C28 C29 90.38(19) . . . . ?
C16 C29 C30 N4 173.78(14) . . . . ?
C25 N2 C3 C2 73.44(14) . . . . ?
C25 N2 C5 C6 -75.05(14) . . . . ?
C25 C26 C27 C14 -3.0(2) . . . . ?
C25 C26 C27 C28 175.93(13) . . . . ?
C26 N4 C30 C29 -0.3(2) . . . . ?
C26 C27 C28 O6 -178.23(13) . . . . ?
C26 C27 C28 C29 -1.1(2) . . . . ?
C27 C28 C29 C16 -173.11(14) . . . . ?
C27 C28 C29 C30 2.6(2) . . . . ?
C28 C29 C30 N4 -2.0(2) . . . . ?
C30 N4 C26 C25 -175.37(13) . . . . ?
C30 N4 C26 C27 2.0(2) . . . . ?
